data_7018486
loop_
_publ_author_name
'Zurawski, Alexander'
'Rybak, J-Christoph'
'Meyer, Larissa V.'
'Matthes, Philipp R.'
'Stepanenko, Vladimir'
'Dannenbauer, Nicole'
'W\"urthner, Frank'
'M\"uller-Buschbaum, Klaus'

_publ_section_title
;
 Alkaline earth imidazolate coordination polymers by solvent free melt
 synthesis as potential host lattices for rare earth photoluminescence:
 (x)(\\infty )[AE(Im)(2)(ImH)(2-3)], Mg, Ca, Sr, Ba, x = 1-2.
;
_journal_issue 14
_journal_name_full 'Dalton transactions (Cambridge, England : 2003)'
_journal_page_first 4067
_journal_page_last 4078
_journal_paper_doi 10.1039/c2dt12047j
_journal_volume 41
_journal_year 2012
_chemical_formula_sum 'C12 H14 Ba N8'
_chemical_formula_weight 407.65
_chemical_name_common
;
Barium(II)-imidazolo-imidazolate coordination polymer
;
_chemical_name_systematic
;
Bis-imidazolo-di-imidazolato-Barium(II)
;
_space_group_IT_number 14
_symmetry_cell_setting monoclinic
_symmetry_space_group_name_Hall '-P 2ybc'
_symmetry_space_group_name_H-M 'P 1 21/c 1'
_atom_sites_solution_hydrogens geom
_atom_sites_solution_primary direct
_atom_sites_solution_secondary difmap
_audit_creation_method SHELXL-97
_cell_angle_alpha 90.00
_cell_angle_beta 116.81(2)
_cell_angle_gamma 90.00
_cell_formula_units_Z 4
_cell_length_a 9.3527(19)
_cell_length_b 9.6806(19)
_cell_length_c 18.312(5)
_cell_measurement_reflns_used 12002
_cell_measurement_temperature 140(2)
_cell_measurement_theta_max 60.68
_cell_measurement_theta_min 5.16
_cell_volume 1479.7(6)
_computing_cell_refinement 'STOE SOFTWARE'
_computing_data_collection 'STOE SOFTWARE'
_computing_data_reduction 'STOE SOFTWARE'
_computing_molecular_graphics POVRAY
_computing_structure_refinement 'SHELXL-97 (Sheldrick, 1997)'
_computing_structure_solution 'SHELXS-97 (Sheldrick, 1997)'
_diffrn_ambient_temperature 140(2)
_diffrn_measured_fraction_theta_full 0.924
_diffrn_measured_fraction_theta_max 0.924
_diffrn_measurement_device_type 'STOE IPDS I'
_diffrn_measurement_method '1.5 deg omega scan'
_diffrn_radiation_monochromator graphite
_diffrn_radiation_source 'fine-focus sealed tube'
_diffrn_radiation_type MoK\a
_diffrn_radiation_wavelength 0.71073
_diffrn_reflns_av_R_equivalents 0.1052
_diffrn_reflns_av_sigmaI/netI 0.0882
_diffrn_reflns_limit_h_max 13
_diffrn_reflns_limit_h_min -13
_diffrn_reflns_limit_k_max 12
_diffrn_reflns_limit_k_min -12
_diffrn_reflns_limit_l_max 25
_diffrn_reflns_limit_l_min -20
_diffrn_reflns_number 12002
_diffrn_reflns_theta_full 30.34
_diffrn_reflns_theta_max 30.34
_diffrn_reflns_theta_min 2.58
_diffrn_standards_decay_% n/a
_diffrn_standards_interval_count n/a
_diffrn_standards_interval_time n/a
_diffrn_standards_number 0
_exptl_absorpt_coefficient_mu 2.691
_exptl_absorpt_correction_type none
_exptl_crystal_colour colourless
_exptl_crystal_density_diffrn 1.830
_exptl_crystal_density_method 'not measured'
_exptl_crystal_description needles
_exptl_crystal_F_000 792
_exptl_crystal_size_max 0.5
_exptl_crystal_size_mid 0.3
_exptl_crystal_size_min 0.1
_refine_diff_density_max 1.578
_refine_diff_density_min -1.220
_refine_diff_density_rms 0.232
_refine_ls_extinction_method none
_refine_ls_goodness_of_fit_ref 0.839
_refine_ls_hydrogen_treatment constr
_refine_ls_matrix_type full
_refine_ls_number_parameters 190
_refine_ls_number_reflns 4099
_refine_ls_number_restraints 0
_refine_ls_restrained_S_all 0.839
_refine_ls_R_factor_all 0.0708
_refine_ls_R_factor_gt 0.0486
_refine_ls_shift/su_max 0.001
_refine_ls_shift/su_mean 0.000
_refine_ls_structure_factor_coef Fsqd
_refine_ls_weighting_details 'calc w=1/[\s^2^(Fo^2^)+(0.1072P)^2^+0.0000P] where P=(Fo^2^+2Fc^2^)/3'
_refine_ls_weighting_scheme calc
_refine_ls_wR_factor_gt 0.1216
_refine_ls_wR_factor_ref 0.1327
_reflns_number_gt 2733
_reflns_number_total 4099
_reflns_threshold_expression >2sigma(I)
_cod_data_source_file c2dt12047j.txt
_cod_data_source_block 4
_cod_original_sg_symbol_H-M P21/c
_cod_database_code 7018486

loop_
_symmetry_equiv_pos_as_xyz
'x, y, z'
'-x, y+1/2, -z+1/2'
'-x, -y, -z'
'x, -y-1/2, z-1/2'

loop_
_atom_site_label
_atom_site_type_symbol
_atom_site_fract_x
_atom_site_fract_y
_atom_site_fract_z
_atom_site_U_iso_or_equiv
_atom_site_adp_type
_atom_site_occupancy
_atom_site_symmetry_multiplicity
_atom_site_calc_flag
_atom_site_refinement_flags
Ba1 Ba -0.00478(3) 0.29019(3) 0.245090(15) 0.01453(11) Uani 1 1 d .
N1 N -0.0030(6) 0.0590(5) 0.1548(3) 0.0210(9) Uani 1 1 d .
N2 N 0.1338(5) -0.1154(6) 0.1304(3) 0.0220(9) Uani 1 1 d .
N3 N 0.0004(6) 0.5611(5) 0.1594(3) 0.0234(10) Uani 1 1 d .
N4 N 0.1257(5) 0.4066(6) 0.1144(3) 0.0222(10) Uani 1 1 d .
N5 N 0.3332(5) 0.2468(6) 0.3330(3) 0.0222(10) Uani 1 1 d .
N6 N 0.5940(5) 0.2784(6) 0.3753(3) 0.0207(9) Uani 1 1 d .
H6 H 0.6853 0.2925 0.3735 0.025 Uiso 1 1 calc R
N7 N -0.3488(5) 0.2564(6) 0.1511(3) 0.0234(10) Uani 1 1 d .
N8 N -0.6083(5) 0.2913(6) 0.1100(3) 0.0202(9) Uani 1 1 d .
H8 H -0.6995 0.3346 0.0966 0.024 Uiso 1 1 calc R
C1 C 0.1403(6) -0.0019(7) 0.1741(3) 0.0217(10) Uani 1 1 d .
H1 H 0.2383 0.0332 0.2155 0.026 Uiso 1 1 calc R
C2 C -0.0270(5) -0.1289(6) 0.0778(3) 0.0200(10) Uani 1 1 d .
H2 H -0.0732 -0.2000 0.0383 0.024 Uiso 1 1 calc R
C3 C -0.1096(7) -0.0235(6) 0.0917(3) 0.0202(11) Uani 1 1 d .
H3 H -0.2219 -0.0091 0.0627 0.024 Uiso 1 1 calc R
C4 C 0.1390(6) 0.5087(7) 0.1675(3) 0.0202(10) Uani 1 1 d .
H4 H 0.2398 0.5409 0.2078 0.024 Uiso 1 1 calc R
C5 C -0.0365(6) 0.3932(7) 0.0684(3) 0.0240(11) Uani 1 1 d .
H5 H -0.0876 0.3289 0.0251 0.029 Uiso 1 1 calc R
C6 C -0.1132(7) 0.4862(7) 0.0942(3) 0.0212(11) Uani 1 1 d .
H6A H -0.2260 0.4979 0.0714 0.025 Uiso 1 1 calc R
C7 C -0.4618(6) 0.3507(7) 0.1354(3) 0.0226(11) Uani 1 1 d .
H7 H -0.4429 0.4474 0.1412 0.027 Uiso 1 1 calc R
C8 C -0.5874(6) 0.1528(7) 0.1093(3) 0.0228(11) Uani 1 1 d .
H8A H -0.6681 0.0840 0.0942 0.027 Uiso 1 1 calc R
C9 C -0.4280(6) 0.1317(7) 0.1344(3) 0.0228(10) Uani 1 1 d .
H9 H -0.3789 0.0439 0.1396 0.027 Uiso 1 1 calc R
C10 C 0.4477(6) 0.2694(7) 0.3108(3) 0.0226(11) Uani 1 1 d .
H10 H 0.4288 0.2784 0.2555 0.027 Uiso 1 1 calc R
C11 C 0.5733(6) 0.2613(6) 0.4443(3) 0.0225(11) Uani 1 1 d .
H11 H 0.6545 0.2627 0.4994 0.027 Uiso 1 1 calc R
C12 C 0.4128(6) 0.2418(6) 0.4183(3) 0.0198(10) Uani 1 1 d .
H12 H 0.3632 0.2271 0.4529 0.024 Uiso 1 1 calc R

loop_
_atom_site_aniso_label
_atom_site_aniso_U_11
_atom_site_aniso_U_22
_atom_site_aniso_U_33
_atom_site_aniso_U_23
_atom_site_aniso_U_13
_atom_site_aniso_U_12
Ba1 0.01360(14) 0.00907(17) 0.02081(15) 0.00005(11) 0.00767(10) -0.00029(11)
N1 0.026(2) 0.012(3) 0.027(2) -0.0011(16) 0.0134(18) 0.0025(17)
N2 0.0184(18) 0.020(3) 0.029(2) -0.0034(17) 0.0120(15) 0.0027(17)
N3 0.032(2) 0.013(3) 0.030(2) -0.0023(17) 0.019(2) -0.0008(18)
N4 0.0195(19) 0.019(3) 0.027(2) -0.0039(17) 0.0103(16) -0.0009(16)
N5 0.0155(17) 0.027(3) 0.0230(19) 0.0017(16) 0.0073(15) -0.0016(17)
N6 0.0127(16) 0.023(3) 0.0249(19) -0.0018(17) 0.0074(14) -0.0006(16)
N7 0.0160(18) 0.026(3) 0.029(2) -0.0013(17) 0.0106(16) -0.0006(17)
N8 0.0128(16) 0.023(3) 0.0240(19) 0.0018(17) 0.0081(14) 0.0022(16)
C1 0.021(2) 0.017(3) 0.027(2) -0.001(2) 0.0108(19) -0.002(2)
C2 0.018(2) 0.017(3) 0.026(2) -0.0055(19) 0.0106(17) -0.0002(19)
C3 0.021(2) 0.018(3) 0.022(2) 0.0008(17) 0.0105(19) 0.0014(18)
C4 0.024(2) 0.013(3) 0.026(2) 0.0001(19) 0.0133(19) -0.004(2)
C5 0.022(2) 0.020(3) 0.026(2) -0.0024(19) 0.0079(18) -0.001(2)
C6 0.022(2) 0.017(3) 0.026(2) 0.0055(19) 0.0118(19) 0.004(2)
C7 0.020(2) 0.020(3) 0.027(2) -0.0026(19) 0.0103(17) -0.0049(19)
C8 0.019(2) 0.024(3) 0.026(2) -0.001(2) 0.0106(17) -0.0015(19)
C9 0.023(2) 0.019(3) 0.028(2) 0.005(2) 0.0123(18) 0.003(2)
C10 0.020(2) 0.026(3) 0.025(2) 0.0008(19) 0.0130(18) -0.0030(19)
C11 0.018(2) 0.024(3) 0.023(2) -0.0003(18) 0.0067(17) -0.0008(19)
C12 0.022(2) 0.016(3) 0.025(2) -0.0011(17) 0.0134(18) -0.0010(18)

loop_
_atom_type_symbol
_atom_type_description
_atom_type_scat_dispersion_real
_atom_type_scat_dispersion_imag
_atom_type_scat_source
C C 0.0033 0.0016 'International Tables Vol C Tables 4.2.6.8 and 6.1.1.4'
H H 0.0000 0.0000 'International Tables Vol C Tables 4.2.6.8 and 6.1.1.4'
Ba Ba -0.3244 2.2819 'International Tables Vol C Tables 4.2.6.8 and 6.1.1.4'
N N 0.0061 0.0033 'International Tables Vol C Tables 4.2.6.8 and 6.1.1.4'

loop_
_geom_angle_atom_site_label_1
_geom_angle_atom_site_label_2
_geom_angle_atom_site_label_3
_geom_angle
_geom_angle_site_symmetry_1
_geom_angle_site_symmetry_3
N1 Ba1 N3 74.54(15) . 2_545
N1 Ba1 N5 85.12(15) . .
N3 Ba1 N5 80.30(15) 2_545 .
N1 Ba1 N7 81.92(15) . .
N3 Ba1 N7 88.94(15) 2_545 .
N5 Ba1 N7 164.99(17) . .
N1 Ba1 N3 112.18(14) . .
N3 Ba1 N3 173.09(12) 2_545 .
N5 Ba1 N3 98.35(14) . .
N7 Ba1 N3 93.54(15) . .
N1 Ba1 C1 157.07(15) . 2
N3 Ba1 C1 96.29(16) 2_545 2
N5 Ba1 C1 114.50(14) . 2
N7 Ba1 C1 76.87(14) . 2
N3 Ba1 C1 78.04(16) . 2
N1 Ba1 C6 92.85(16) . .
N3 Ba1 C6 159.68(15) 2_545 .
N5 Ba1 C6 115.04(14) . .
N7 Ba1 C6 73.30(15) . .
N3 Ba1 C6 25.97(14) . .
C1 Ba1 C6 89.34(16) 2 .
N1 Ba1 C4 98.82(16) . .
N3 Ba1 C4 156.29(15) 2_545 .
N5 Ba1 C4 76.42(14) . .
N7 Ba1 C4 113.00(14) . .
N3 Ba1 C4 24.70(15) . .
C1 Ba1 C4 97.40(16) 2 .
C6 Ba1 C4 39.70(14) . .
N1 Ba1 N2 140.10(14) . 2
N3 Ba1 N2 71.48(15) 2_545 2
N5 Ba1 N2 108.76(12) . 2
N7 Ba1 N2 77.21(12) . 2
N3 Ba1 N2 102.78(14) . 2
C1 Ba1 N2 24.81(15) 2 2
C6 Ba1 N2 112.71(15) . 2
C4 Ba1 N2 120.56(15) . 2
N1 Ba1 N1 177.60(9) . 2
N3 Ba1 N1 107.33(14) 2_545 2
N5 Ba1 N1 93.68(14) . 2
N7 Ba1 N1 99.54(14) . 2
N3 Ba1 N1 65.91(13) . 2
C1 Ba1 N1 25.03(14) 2 2
C6 Ba1 N1 85.78(15) . 2
C4 Ba1 N1 78.87(15) . 2
N2 Ba1 N1 42.29(13) 2 2
N1 Ba1 C2 140.43(15) . 2
N3 Ba1 C2 66.19(15) 2_545 2
N5 Ba1 C2 83.82(13) . 2
N7 Ba1 C2 101.47(13) . 2
N3 Ba1 C2 106.97(14) . 2
C1 Ba1 C2 39.60(14) 2 2
C6 Ba1 C2 126.16(16) . 2
C4 Ba1 C2 115.13(15) . 2
N2 Ba1 C2 24.94(11) 2 2
N1 Ba1 C2 41.27(14) 2 2
N1 Ba1 C3 155.32(14) . 2
N3 Ba1 C3 87.65(15) 2_545 2
N5 Ba1 C3 74.97(15) . 2
N7 Ba1 C3 115.29(14) . 2
N3 Ba1 C3 85.46(14) . 2
C1 Ba1 C3 39.59(14) 2 2
C6 Ba1 C3 108.62(15) . 2
C4 Ba1 C3 90.65(15) . 2
N2 Ba1 C3 41.03(13) 2 2
N1 Ba1 C3 25.04(13) 2 2
C2 Ba1 C3 24.55(14) 2 2
C1 N1 C3 102.8(5) . .
C1 N1 Ba1 117.7(4) . .
C3 N1 Ba1 139.6(4) . .
C1 N1 Ba1 74.4(3) . 2_545
C3 N1 Ba1 80.2(3) . 2_545
Ba1 N1 Ba1 108.77(16) . 2_545
C1 N2 C2 103.6(4) . .
C1 N2 Ba1 74.7(3) . 2_545
C2 N2 Ba1 79.9(3) . 2_545
C4 N3 C6 103.0(5) . .
C4 N3 Ba1 119.2(4) . 2
C6 N3 Ba1 137.4(4) . 2
C4 N3 Ba1 81.8(3) . .
C6 N3 Ba1 79.1(3) . .
Ba1 N3 Ba1 110.78(17) 2 .
C4 N4 C5 103.2(5) . .
C4 N4 Ba1 71.1(3) . .
C5 N4 Ba1 75.4(3) . .
C10 N5 C12 104.6(4) . .
C10 N5 Ba1 130.2(3) . .
C12 N5 Ba1 122.1(3) . .
C10 N6 C11 106.8(4) . .
C7 N7 C9 105.0(4) . .
C7 N7 Ba1 127.8(4) . .
C9 N7 Ba1 124.9(4) . .
C8 N8 C7 107.1(4) . .
N2 C1 N1 115.2(5) . .
N2 C1 Ba1 80.5(4) . 2_545
N1 C1 Ba1 80.6(3) . 2_545
C3 C2 N2 109.2(5) . .
C3 C2 Ba1 78.3(3) . 2_545
N2 C2 Ba1 75.2(3) . 2_545
C2 C3 N1 109.2(5) . .
C2 C3 Ba1 77.1(3) . 2_545
N1 C3 Ba1 74.8(3) . 2_545
N3 C4 N4 115.3(5) . .
N3 C4 Ba1 73.6(3) . .
N4 C4 Ba1 85.1(3) . .
C6 C5 N4 109.6(5) . .
C6 C5 Ba1 71.6(3) . .
N4 C5 Ba1 80.7(3) . .
C5 C6 N3 108.9(5) . .
C5 C6 Ba1 83.9(3) . .
N3 C6 Ba1 74.9(3) . .
N7 C7 N8 111.4(5) . .
N8 C8 C9 106.6(5) . .
C8 C9 N7 109.9(5) . .
N5 C10 N6 112.6(5) . .
C12 C11 N6 106.5(4) . .
C11 C12 N5 109.4(4) . .

loop_
_geom_bond_atom_site_label_1
_geom_bond_atom_site_label_2
_geom_bond_distance
_geom_bond_site_symmetry_2
Ba1 N1 2.787(5) .
Ba1 N3 2.813(5) 2_545
Ba1 N5 2.858(4) .
Ba1 N7 2.903(4) .
Ba1 N3 3.068(5) .
Ba1 C1 3.089(6) 2
Ba1 C6 3.120(6) .
Ba1 C4 3.166(6) .
Ba1 N2 3.158(5) 2
Ba1 N1 3.164(5) 2
Ba1 C2 3.217(5) 2
Ba1 C3 3.232(6) 2
N1 C1 1.357(7) .
N1 C3 1.388(7) .
N1 Ba1 3.164(5) 2_545
N2 C1 1.344(8) .
N2 C2 1.378(6) .
N2 Ba1 3.158(5) 2_545
N3 C4 1.337(8) .
N3 C6 1.391(8) .
N3 Ba1 2.813(5) 2
N4 C4 1.352(8) .
N4 C5 1.369(6) .
N5 C10 1.324(7) .
N5 C12 1.396(6) .
N6 C10 1.348(6) .
N6 C11 1.372(7) .
N7 C7 1.326(8) .
N7 C9 1.377(8) .
N8 C8 1.355(8) .
N8 C7 1.360(6) .
C1 Ba1 3.089(6) 2_545
C2 C3 1.371(8) .
C2 Ba1 3.217(5) 2_545
C3 Ba1 3.232(6) 2_545
C5 C6 1.361(9) .
C8 C9 1.363(7) .
C11 C12 1.368(7) .
